data_7052065
loop_
_publ_author_name
'Yohan D. M. Champouret'
'Jean-Didier Mar\'echal'
'Rajinder K. Chaggar'
'John Fawcett'
'Kuldip Singh'
'Feliu Maseras'
'Gregory A. Solan'

_publ_section_title
;
 Factors affecting imine coordination in (iminoterpyridine)MX2 (M = Fe,
 Co, Ni, Zn): synthesis, structures, DFT calculations and ethylene
 oligomerisation studies
;
_journal_issue 1
_journal_name_full 'New Journal of Chemistry'
_journal_page_first 75
_journal_paper_doi 10.1039/b610562a
_journal_volume 31
_journal_year 2007
_chemical_formula_moiety '(C28 H28 Cl2 N4 Zn) (C H Cl3)'
_chemical_formula_sum 'C29 H29 Cl5 N4 Zn'
_chemical_formula_weight 676.18
_chemical_name_systematic
;
?
;
_space_group_IT_number 14
_symmetry_cell_setting monoclinic
_symmetry_space_group_name_Hall '-P 2ybc'
_symmetry_space_group_name_H-M 'P 1 21/c 1'
_atom_sites_solution_hydrogens geom
_atom_sites_solution_primary direct
_atom_sites_solution_secondary difmap
_audit_creation_method SHELXL-97
_cell_angle_alpha 90.00
_cell_angle_beta 96.1660(10)
_cell_angle_gamma 90.00
_cell_formula_units_Z 4
_cell_length_a 10.3842(7)
_cell_length_b 16.8912(11)
_cell_length_c 17.4972(12)
_cell_measurement_reflns_used 6420
_cell_measurement_temperature 150(2)
_cell_measurement_theta_max 25.22
_cell_measurement_theta_min 2.31
_cell_volume 3051.3(4)
_computing_cell_refinement 'Bruker SMART'
_computing_data_collection 'Bruker SMART'
_computing_data_reduction 'Bruker SAINT'
_computing_molecular_graphics 'Bruker SHELXTL'
_computing_publication_material 'Bruker SHELXTL'
_computing_structure_refinement 'SHELXL-97 (Sheldrick, 1997)'
_computing_structure_solution 'SHELXS-97 (Sheldrick, 1990)'
_diffrn_ambient_temperature 150(2)
_diffrn_measured_fraction_theta_full 0.999
_diffrn_measured_fraction_theta_max 0.999
_diffrn_measurement_device_type 'CCD area detector'
_diffrn_measurement_method 'phi and omega scans'
_diffrn_radiation_monochromator graphite
_diffrn_radiation_source 'fine-focus sealed tube'
_diffrn_radiation_type MoK\a
_diffrn_radiation_wavelength 0.71073
_diffrn_reflns_av_R_equivalents 0.0366
_diffrn_reflns_av_sigmaI/netI 0.0421
_diffrn_reflns_limit_h_max 12
_diffrn_reflns_limit_h_min -12
_diffrn_reflns_limit_k_max 20
_diffrn_reflns_limit_k_min -20
_diffrn_reflns_limit_l_max 21
_diffrn_reflns_limit_l_min -21
_diffrn_reflns_number 23670
_diffrn_reflns_theta_full 26.00
_diffrn_reflns_theta_max 26.00
_diffrn_reflns_theta_min 1.68
_exptl_absorpt_coefficient_mu 1.269
_exptl_absorpt_correction_T_max 0.894
_exptl_absorpt_correction_T_min 0.784
_exptl_absorpt_correction_type empirical
_exptl_absorpt_process_details
;
absorption correction based on 10464 reflections (SADABS); Rint 0.036 before
correction and 0.022 after.
;
_exptl_crystal_colour yellow
_exptl_crystal_density_diffrn 1.472
_exptl_crystal_density_method 'not measured'
_exptl_crystal_description block
_exptl_crystal_F_000 1384
_exptl_crystal_size_max 0.20
_exptl_crystal_size_mid 0.16
_exptl_crystal_size_min 0.11
_refine_diff_density_max 0.756
_refine_diff_density_min -0.554
_refine_diff_density_rms 0.068
_refine_ls_extinction_method none
_refine_ls_goodness_of_fit_ref 0.974
_refine_ls_hydrogen_treatment constr
_refine_ls_matrix_type full
_refine_ls_number_parameters 374
_refine_ls_number_reflns 5986
_refine_ls_number_restraints 0
_refine_ls_restrained_S_all 0.974
_refine_ls_R_factor_all 0.0471
_refine_ls_R_factor_gt 0.0367
_refine_ls_shift/su_max 0.001
_refine_ls_shift/su_mean 0.000
_refine_ls_structure_factor_coef Fsqd
_refine_ls_weighting_details 'calc w=1/[\s^2^(Fo^2^)+(0.0496P)^2^+0.0000P] where P=(Fo^2^+2Fc^2^)/3'
_refine_ls_weighting_scheme calc
_refine_ls_wR_factor_gt 0.0884
_refine_ls_wR_factor_ref 0.0919
_reflns_number_gt 4763
_reflns_number_total 5986
_reflns_threshold_expression >2sigma(I)
_cod_data_source_file b610562a.txt
_cod_data_source_block 04048
_cod_depositor_comments
;
The following automatic conversions were performed:
'_symmetry_cell_setting' value 'Monoclinic' changed to 'monoclinic'
according to '/home/saulius/struct/CIF-dictionaries/cif_core.dic'
dictionary named 'cif_core.dic' version 2.4.1 from 2010-06-29.

Automatic conversion script
Id: cif_fix_enum 1527 2010-12-29 10:47:43Z saulius 

The following automatic conversions were performed:

'_refine_ls_hydrogen_treatment' value 'constrained' was replaced with
the value 'constr' as specified in the replacement file
'src/cod-tools/trunk/data/replacement-values/replacement_values.lst'.

Automatic conversion script
Id: cif_fix_values 5376 2017-05-30 11:51:03Z andrius 
;
_cod_original_sg_symbol_H-M P2(1)/c
_cod_database_code 7052065

loop_
_symmetry_equiv_pos_as_xyz
'x, y, z'
'-x, y+1/2, -z+1/2'
'-x, -y, -z'
'x, -y-1/2, z-1/2'

loop_
_atom_site_label
_atom_site_type_symbol
_atom_site_fract_x
_atom_site_fract_y
_atom_site_fract_z
_atom_site_U_iso_or_equiv
_atom_site_adp_type
_atom_site_occupancy
_atom_site_symmetry_multiplicity
_atom_site_calc_flag
_atom_site_refinement_flags
_atom_site_disorder_assembly
_atom_site_disorder_group
Zn1 Zn 0.43755(3) 0.452569(15) 0.797350(15) 0.02309(9) Uani 1 1 d . . .
Cl1 Cl 0.54626(6) 0.38865(3) 0.71204(3) 0.03119(16) Uani 1 1 d . . .
Cl2 Cl 0.25168(6) 0.39737(4) 0.82721(4) 0.03511(17) Uani 1 1 d . . .
N1 N 0.55535(18) 0.41309(11) 0.90198(11) 0.0256(4) Uani 1 1 d . . .
N2 N 0.51278(18) 0.55580(10) 0.84834(11) 0.0222(4) Uani 1 1 d . . .
N3 N 0.35284(18) 0.55067(10) 0.71999(11) 0.0228(4) Uani 1 1 d . . .
N4 N 0.17627(19) 0.45619(11) 0.56116(11) 0.0269(5) Uani 1 1 d . . .
C1 C 0.5681(3) 0.33816(14) 0.92647(15) 0.0327(6) Uani 1 1 d . . .
H1 H 0.5235 0.2975 0.8968 0.039 Uiso 1 1 calc R . .
C2 C 0.6436(2) 0.31795(15) 0.99313(15) 0.0358(6) Uani 1 1 d . . .
H2 H 0.6519 0.2642 1.0089 0.043 Uiso 1 1 calc R . .
C3 C 0.7066(2) 0.37672(15) 1.03636(15) 0.0332(6) Uani 1 1 d . . .
H3 H 0.7589 0.3641 1.0827 0.040 Uiso 1 1 calc R . .
C4 C 0.6935(2) 0.45455(14) 1.01215(14) 0.0289(6) Uani 1 1 d . . .
H4 H 0.7355 0.4961 1.0417 0.035 Uiso 1 1 calc R . .
C5 C 0.6178(2) 0.47040(13) 0.94383(13) 0.0235(5) Uani 1 1 d . . .
C6 C 0.5979(2) 0.55129(13) 0.91179(13) 0.0241(5) Uani 1 1 d . . .
C7 C 0.6617(2) 0.61799(15) 0.94249(15) 0.0323(6) Uani 1 1 d . . .
H7 H 0.7202 0.6146 0.9880 0.039 Uiso 1 1 calc R . .
C8 C 0.6380(3) 0.68966(15) 0.90534(15) 0.0358(6) Uani 1 1 d . . .
H8 H 0.6833 0.7358 0.9241 0.043 Uiso 1 1 calc R . .
C9 C 0.5492(2) 0.69435(14) 0.84130(14) 0.0319(6) Uani 1 1 d . . .
H9 H 0.5317 0.7435 0.8160 0.038 Uiso 1 1 calc R . .
C10 C 0.4854(2) 0.62577(13) 0.81426(13) 0.0235(5) Uani 1 1 d . . .
C11 C 0.3852(2) 0.62345(13) 0.74773(13) 0.0235(5) Uani 1 1 d . . .
C12 C 0.3262(2) 0.69150(14) 0.71611(14) 0.0292(6) Uani 1 1 d . . .
H12 H 0.3491 0.7420 0.7372 0.035 Uiso 1 1 calc R . .
C13 C 0.2337(3) 0.68464(14) 0.65356(14) 0.0329(6) Uani 1 1 d . . .
H13 H 0.1912 0.7304 0.6316 0.040 Uiso 1 1 calc R . .
C14 C 0.2037(2) 0.61058(14) 0.62337(14) 0.0294(6) Uani 1 1 d . . .
H14 H 0.1415 0.6046 0.5798 0.035 Uiso 1 1 calc R . .
C15 C 0.2660(2) 0.54492(13) 0.65778(13) 0.0235(5) Uani 1 1 d . . .
C16 C 0.2398(2) 0.46430(13) 0.62637(14) 0.0244(5) Uani 1 1 d . . .
H16 H 0.2706 0.4191 0.6551 0.029 Uiso 1 1 calc R . .
C17 C 0.1490(2) 0.37909(13) 0.53016(13) 0.0250(5) Uani 1 1 d . . .
C18 C 0.2135(2) 0.35666(14) 0.46627(14) 0.0274(5) Uani 1 1 d . . .
C19 C 0.1784(2) 0.28532(15) 0.43053(14) 0.0319(6) Uani 1 1 d . . .
H19 H 0.2200 0.2689 0.3874 0.038 Uiso 1 1 calc R . .
C20 C 0.0842(2) 0.23795(15) 0.45657(14) 0.0351(6) Uani 1 1 d . . .
H20 H 0.0612 0.1894 0.4313 0.042 Uiso 1 1 calc R . .
C21 C 0.0235(2) 0.26094(15) 0.51919(14) 0.0323(6) Uani 1 1 d . . .
H21 H -0.0412 0.2276 0.5365 0.039 Uiso 1 1 calc R . .
C22 C 0.0539(2) 0.33138(14) 0.55778(14) 0.0280(6) Uani 1 1 d . . .
C23 C 0.3197(3) 0.40772(15) 0.44075(15) 0.0364(6) Uani 1 1 d . . .
H23 H 0.2979 0.4641 0.4511 0.044 Uiso 1 1 calc R . .
C24 C 0.4504(3) 0.38898(18) 0.48722(18) 0.0476(8) Uani 1 1 d . . .
H24A H 0.4449 0.4004 0.5417 0.071 Uiso 1 1 calc R . .
H24B H 0.5183 0.4217 0.4685 0.071 Uiso 1 1 calc R . .
H24C H 0.4711 0.3329 0.4811 0.071 Uiso 1 1 calc R . .
C25 C 0.3347(3) 0.4003(2) 0.35520(17) 0.0587(9) Uani 1 1 d . . .
H25A H 0.3612 0.3463 0.3440 0.088 Uiso 1 1 calc R . .
H25B H 0.4006 0.4378 0.3416 0.088 Uiso 1 1 calc R . .
H25C H 0.2518 0.4123 0.3252 0.088 Uiso 1 1 calc R . .
C26 C -0.0194(2) 0.35556(15) 0.62437(14) 0.0326(6) Uani 1 1 d . . .
H26 H 0.0257 0.4026 0.6495 0.039 Uiso 1 1 calc R . .
C27 C -0.0200(5) 0.2919(2) 0.68399(19) 0.0934(15) Uani 1 1 d . . .
H27A H -0.0589 0.3125 0.7286 0.140 Uiso 1 1 calc R . .
H27B H 0.0690 0.2750 0.7000 0.140 Uiso 1 1 calc R . .
H27C H -0.0707 0.2467 0.6624 0.140 Uiso 1 1 calc R . .
C28 C -0.1541(4) 0.3805(3) 0.5956(2) 0.0978(17) Uani 1 1 d . . .
H28A H -0.1995 0.3363 0.5683 0.147 Uiso 1 1 calc R . .
H28B H -0.1506 0.4254 0.5604 0.147 Uiso 1 1 calc R . .
H28C H -0.2004 0.3961 0.6391 0.147 Uiso 1 1 calc R . .
C29 C 0.9706(3) 0.5015(2) 0.82452(19) 0.0578(9) Uani 1 1 d . . .
H29 H 1.0393 0.4598 0.8271 0.069 Uiso 1 1 d R A .
Cl3 Cl 0.82085(8) 0.45665(5) 0.79734(5) 0.0571(2) Uani 1 1 d . A .
Cl4 Cl 0.9675(2) 0.55967(14) 0.90794(14) 0.0952(7) Uani 0.67 1 d P A 1
Cl5 Cl 1.0027(4) 0.5688(3) 0.7503(2) 0.0873(11) Uani 0.67 1 d P A 1
Cl4' Cl 0.9793(3) 0.5060(3) 0.9258(2) 0.0741(11) Uani 0.33 1 d P A 2
Cl5' Cl 1.0046(9) 0.5827(5) 0.7843(4) 0.106(3) Uani 0.33 1 d P A 2

loop_
_atom_site_aniso_label
_atom_site_aniso_U_11
_atom_site_aniso_U_22
_atom_site_aniso_U_33
_atom_site_aniso_U_23
_atom_site_aniso_U_13
_atom_site_aniso_U_12
Zn1 0.02457(16) 0.01827(15) 0.02615(17) -0.00020(11) 0.00148(12) -0.00116(11)
Cl1 0.0347(4) 0.0243(3) 0.0350(4) -0.0056(3) 0.0055(3) 0.0028(3)
Cl2 0.0275(3) 0.0362(4) 0.0416(4) 0.0101(3) 0.0036(3) -0.0059(3)
N1 0.0261(11) 0.0215(11) 0.0289(11) 0.0016(9) 0.0013(9) 0.0017(9)
N2 0.0230(10) 0.0185(10) 0.0257(11) -0.0012(8) 0.0049(8) -0.0004(8)
N3 0.0247(11) 0.0188(10) 0.0253(11) 0.0006(8) 0.0053(9) -0.0002(8)
N4 0.0298(12) 0.0218(11) 0.0285(12) -0.0013(8) 0.0006(9) 0.0003(9)
C1 0.0344(15) 0.0242(14) 0.0386(16) 0.0006(11) 0.0005(12) -0.0001(11)
C2 0.0364(16) 0.0285(14) 0.0415(16) 0.0088(12) -0.0007(13) 0.0068(12)
C3 0.0278(14) 0.0388(16) 0.0321(15) 0.0074(12) -0.0002(11) 0.0067(12)
C4 0.0241(13) 0.0317(14) 0.0303(14) -0.0019(11) 0.0000(11) 0.0013(11)
C5 0.0195(12) 0.0252(13) 0.0264(13) 0.0000(10) 0.0059(10) 0.0021(10)
C6 0.0207(12) 0.0251(13) 0.0267(13) -0.0020(10) 0.0034(10) 0.0002(10)
C7 0.0326(15) 0.0293(14) 0.0336(15) -0.0010(11) -0.0036(12) -0.0020(11)
C8 0.0384(16) 0.0238(13) 0.0434(16) -0.0051(12) -0.0039(13) -0.0063(12)
C9 0.0377(15) 0.0203(13) 0.0366(15) 0.0018(11) -0.0010(12) -0.0015(11)
C10 0.0268(13) 0.0191(12) 0.0250(13) -0.0006(9) 0.0052(10) 0.0006(10)
C11 0.0258(13) 0.0194(12) 0.0258(13) 0.0003(10) 0.0054(10) -0.0019(10)
C12 0.0378(15) 0.0170(12) 0.0322(14) 0.0005(10) 0.0014(12) -0.0005(11)
C13 0.0405(16) 0.0227(13) 0.0341(15) 0.0046(11) -0.0025(12) 0.0036(11)
C14 0.0347(15) 0.0275(14) 0.0248(13) 0.0003(10) -0.0027(11) 0.0011(11)
C15 0.0255(13) 0.0223(12) 0.0231(12) -0.0007(10) 0.0046(10) -0.0017(10)
C16 0.0268(13) 0.0202(12) 0.0263(13) 0.0026(10) 0.0029(11) -0.0004(10)
C17 0.0271(13) 0.0217(12) 0.0243(13) -0.0023(10) -0.0057(10) 0.0049(10)
C18 0.0290(14) 0.0261(13) 0.0266(13) 0.0018(10) 0.0005(11) 0.0072(11)
C19 0.0371(15) 0.0318(14) 0.0263(14) -0.0051(11) 0.0008(11) 0.0082(12)
C20 0.0354(15) 0.0295(15) 0.0387(16) -0.0113(12) -0.0044(13) 0.0015(12)
C21 0.0287(14) 0.0293(14) 0.0379(15) -0.0045(11) -0.0009(12) -0.0020(11)
C22 0.0263(13) 0.0266(13) 0.0298(14) -0.0009(10) -0.0023(11) 0.0009(10)
C23 0.0430(17) 0.0276(14) 0.0404(16) 0.0019(12) 0.0130(13) 0.0051(12)
C24 0.0386(17) 0.0461(18) 0.059(2) -0.0017(15) 0.0098(15) -0.0011(14)
C25 0.070(2) 0.067(2) 0.0428(19) 0.0113(16) 0.0210(17) -0.0008(18)
C26 0.0358(15) 0.0317(14) 0.0312(14) -0.0042(11) 0.0073(12) -0.0065(12)
C27 0.180(5) 0.060(2) 0.047(2) 0.0093(18) 0.044(3) 0.020(3)
C28 0.065(3) 0.190(5) 0.040(2) -0.017(3) 0.0111(18) 0.063(3)
C29 0.0315(17) 0.070(2) 0.074(2) -0.0095(19) 0.0116(15) 0.0009(16)
Cl3 0.0435(5) 0.0616(5) 0.0690(6) -0.0181(4) 0.0182(4) -0.0105(4)
Cl4 0.0560(11) 0.1362(19) 0.0931(16) -0.0509(15) 0.0067(10) -0.0281(14)
Cl5 0.0660(17) 0.091(2) 0.113(3) 0.0118(17) 0.045(2) -0.0129(13)
Cl4' 0.0345(15) 0.123(3) 0.064(2) -0.028(2) 0.0020(13) -0.010(2)
Cl5' 0.084(4) 0.070(4) 0.157(7) 0.032(5) -0.016(5) -0.031(3)

loop_
_atom_type_symbol
_atom_type_description
_atom_type_scat_dispersion_real
_atom_type_scat_dispersion_imag
_atom_type_scat_source
C C 0.0033 0.0016 'International Tables Vol C Tables 4.2.6.8 and 6.1.1.4'
H H 0.0000 0.0000 'International Tables Vol C Tables 4.2.6.8 and 6.1.1.4'
N N 0.0061 0.0033 'International Tables Vol C Tables 4.2.6.8 and 6.1.1.4'
Cl Cl 0.1484 0.1585 'International Tables Vol C Tables 4.2.6.8 and 6.1.1.4'
Zn Zn 0.2839 1.4301 'International Tables Vol C Tables 4.2.6.8 and 6.1.1.4'

loop_
_geom_angle_atom_site_label_1
_geom_angle_atom_site_label_2
_geom_angle_atom_site_label_3
_geom_angle
_geom_angle_site_symmetry_1
_geom_angle_site_symmetry_3
_geom_angle_publ_flag
N2 Zn1 N1 75.28(7) . . ?
N2 Zn1 Cl1 119.87(5) . . ?
N1 Zn1 Cl1 97.68(5) . . ?
N2 Zn1 Cl2 122.72(5) . . ?
N1 Zn1 Cl2 95.48(5) . . ?
Cl1 Zn1 Cl2 117.37(3) . . ?
N2 Zn1 N3 75.24(7) . . ?
N1 Zn1 N3 150.47(7) . . ?
Cl1 Zn1 N3 98.39(5) . . ?
Cl2 Zn1 N3 98.88(5) . . ?
C1 N1 C5 118.9(2) . . ?
C1 N1 Zn1 125.59(16) . . ?
C5 N1 Zn1 115.52(15) . . ?
C10 N2 C6 120.41(19) . . ?
C10 N2 Zn1 119.88(15) . . ?
C6 N2 Zn1 119.44(15) . . ?
C15 N3 C11 118.51(19) . . ?
C15 N3 Zn1 128.22(15) . . ?
C11 N3 Zn1 112.75(15) . . ?
C16 N4 C17 120.4(2) . . ?
N1 C1 C2 122.2(2) . . ?
C3 C2 C1 118.9(2) . . ?
C2 C3 C4 119.6(2) . . ?
C3 C4 C5 118.4(2) . . ?
N1 C5 C4 122.0(2) . . ?
N1 C5 C6 114.8(2) . . ?
C4 C5 C6 123.2(2) . . ?
N2 C6 C7 121.2(2) . . ?
N2 C6 C5 114.6(2) . . ?
C7 C6 C5 124.1(2) . . ?
C8 C7 C6 118.4(2) . . ?
C9 C8 C7 120.2(2) . . ?
C8 C9 C10 118.8(2) . . ?
N2 C10 C9 120.8(2) . . ?
N2 C10 C11 115.16(19) . . ?
C9 C10 C11 124.0(2) . . ?
N3 C11 C12 121.9(2) . . ?
N3 C11 C10 115.76(19) . . ?
C12 C11 C10 122.4(2) . . ?
C13 C12 C11 119.0(2) . . ?
C14 C13 C12 119.2(2) . . ?
C13 C14 C15 118.9(2) . . ?
N3 C15 C14 122.4(2) . . ?
N3 C15 C16 116.6(2) . . ?
C14 C15 C16 121.0(2) . . ?
N4 C16 C15 119.5(2) . . ?
C22 C17 C18 122.0(2) . . ?
C22 C17 N4 120.8(2) . . ?
C18 C17 N4 117.0(2) . . ?
C19 C18 C17 117.7(2) . . ?
C19 C18 C23 121.9(2) . . ?
C17 C18 C23 120.3(2) . . ?
C20 C19 C18 121.1(2) . . ?
C21 C20 C19 120.1(2) . . ?
C20 C21 C22 121.9(2) . . ?
C21 C22 C17 117.2(2) . . ?
C21 C22 C26 119.9(2) . . ?
C17 C22 C26 122.8(2) . . ?
C18 C23 C25 113.5(2) . . ?
C18 C23 C24 111.0(2) . . ?
C25 C23 C24 108.9(2) . . ?
C28 C26 C27 111.3(3) . . ?
C28 C26 C22 110.2(2) . . ?
C27 C26 C22 112.5(2) . . ?
Cl5' C29 Cl3 119.0(4) . . ?
Cl5' C29 Cl4 84.9(3) . . ?
Cl3 C29 Cl4 111.83(18) . . ?
Cl5' C29 Cl4' 114.6(4) . . ?
Cl3 C29 Cl4' 103.8(2) . . ?
Cl4 C29 Cl4' 31.68(14) . . ?
Cl5' C29 Cl5 20.8(3) . . ?
Cl3 C29 Cl5 107.9(2) . . ?
Cl4 C29 Cl5 105.6(2) . . ?
Cl4' C29 Cl5 135.3(3) . . ?

loop_
_geom_bond_atom_site_label_1
_geom_bond_atom_site_label_2
_geom_bond_distance
_geom_bond_site_symmetry_2
_geom_bond_publ_flag
Zn1 N2 2.0729(18) . ?
Zn1 N1 2.1935(19) . ?
Zn1 Cl1 2.2429(6) . ?
Zn1 Cl2 2.2548(7) . ?
Zn1 N3 2.2574(18) . ?
N1 C1 1.338(3) . ?
N1 C5 1.339(3) . ?
N2 C10 1.340(3) . ?
N2 C6 1.345(3) . ?
N3 C15 1.340(3) . ?
N3 C11 1.351(3) . ?
N4 C16 1.263(3) . ?
N4 C17 1.427(3) . ?
C1 C2 1.377(3) . ?
C2 C3 1.371(4) . ?
C3 C4 1.383(3) . ?
C4 C5 1.384(3) . ?
C5 C6 1.483(3) . ?
C6 C7 1.385(3) . ?
C7 C8 1.384(3) . ?
C8 C9 1.375(3) . ?
C9 C10 1.392(3) . ?
C10 C11 1.476(3) . ?
C11 C12 1.389(3) . ?
C12 C13 1.381(3) . ?
C13 C14 1.380(3) . ?
C14 C15 1.388(3) . ?
C15 C16 1.483(3) . ?
C17 C22 1.401(3) . ?
C17 C18 1.415(3) . ?
C18 C19 1.388(3) . ?
C18 C23 1.505(4) . ?
C19 C20 1.378(4) . ?
C20 C21 1.378(3) . ?
C21 C22 1.388(3) . ?
C22 C26 1.515(3) . ?
C23 C25 1.526(4) . ?
C23 C24 1.538(4) . ?
C26 C28 1.495(4) . ?
C26 C27 1.498(4) . ?
C29 Cl5' 1.598(9) . ?
C29 Cl3 1.749(3) . ?
C29 Cl4 1.762(4) . ?
C29 Cl4' 1.766(5) . ?
C29 Cl5 1.783(6) . ?
